data_7205042
loop_
_publ_author_name
'Thallapally, Praveen K.'
'Katz, A. K.'
'Carrell, H. L.'
'Desiraju, Gautam R.'

_publ_section_title
;
 C--H&#x22EF;O hydrogen bonds in molecular complexes of
 1,3,5-trinitrobenzene with some N-heterocycles
;
_journal_issue 18
_journal_name_full CrystEngComm
_journal_page_first 87
_journal_paper_doi 10.1039/b301677c
_journal_volume 5
_journal_year 2003
_chemical_formula_moiety 'C24 H15 N6 O6'
_chemical_formula_sum 'C24 H15 N6 O6'
_chemical_formula_weight 483.42
_chemical_name_common '2:3 Complex of TNB and Phenazene'
_chemical_name_systematic
; 
 2:3 Complex of TNB and Phenazene
;
_space_group_IT_number 2
_symmetry_cell_setting triclinic
_symmetry_space_group_name_Hall '-P 1'
_symmetry_space_group_name_H-M 'P -1'
_atom_sites_solution_hydrogens geom
_atom_sites_solution_primary direct
_atom_sites_solution_secondary difmap
_audit_creation_method SHELXL-97
_cell_angle_alpha 86.83(3)
_cell_angle_beta 88.33(3)
_cell_angle_gamma 83.08(3)
_cell_formula_units_Z 2
_cell_length_a 7.0781(14)
_cell_length_b 9.7139(19)
_cell_length_c 15.787(3)
_cell_measurement_reflns_used 250
_cell_measurement_temperature 120(2)
_cell_measurement_theta_max 18.1
_cell_measurement_theta_min 10.0
_cell_volume 1075.6(4)
_computing_cell_refinement 'MADNES-Messerschmidt & Pflugrath'
_computing_data_collection 'MADNES-Messerschmidt & Pflugrath'
_computing_data_reduction 'MADNES-Messerschmidt & Pflugrath'
_computing_structure_refinement 'SHELXL-97 (Sheldrick, 1997)'
_computing_structure_solution 'SHELXS-97 (Sheldrick, 1990)'
_diffrn_ambient_temperature 293(2)
_diffrn_measured_fraction_theta_full 0.990
_diffrn_measured_fraction_theta_max 0.990
_diffrn_measurement_device_type 'Nonius FAST area detector'
_diffrn_measurement_method 'box integration'
_diffrn_radiation_monochromator graphite
_diffrn_radiation_source 'rotating anode'
_diffrn_radiation_type MoK\a
_diffrn_radiation_wavelength 0.71073
_diffrn_reflns_av_R_equivalents 0.0000
_diffrn_reflns_av_sigmaI/netI 0.0555
_diffrn_reflns_limit_h_max 9
_diffrn_reflns_limit_h_min 0
_diffrn_reflns_limit_k_max 12
_diffrn_reflns_limit_k_min -12
_diffrn_reflns_limit_l_max 20
_diffrn_reflns_limit_l_min -20
_diffrn_reflns_number 4897
_diffrn_reflns_theta_full 27.48
_diffrn_reflns_theta_max 27.48
_diffrn_reflns_theta_min 2.42
_diffrn_standards_decay_% 0
_exptl_absorpt_coefficient_mu 0.111
_exptl_absorpt_correction_type none
_exptl_crystal_colour colorless
_exptl_crystal_density_diffrn 1.493
_exptl_crystal_density_meas ?
_exptl_crystal_density_method .
_exptl_crystal_description needles
_exptl_crystal_F_000 498
_exptl_crystal_size_max 0.25
_exptl_crystal_size_mid 0.15
_exptl_crystal_size_min 0.15
_refine_diff_density_max 0.261
_refine_diff_density_min -0.308
_refine_diff_density_rms 0.066
_refine_ls_extinction_method none
_refine_ls_goodness_of_fit_ref 0.966
_refine_ls_hydrogen_treatment constr
_refine_ls_matrix_type full
_refine_ls_number_parameters 325
_refine_ls_number_reflns 4897
_refine_ls_number_restraints 0
_refine_ls_restrained_S_all 0.966
_refine_ls_R_factor_all 0.0759
_refine_ls_R_factor_gt 0.0490
_refine_ls_shift/su_max 0.000
_refine_ls_shift/su_mean 0.000
_refine_ls_structure_factor_coef Fsqd
_refine_ls_weighting_details 'calc w=1/[\s^2^(Fo^2^)+(0.0864P)^2^+0.0000P] where P=(Fo^2^+2Fc^2^)/3''
_refine_ls_weighting_scheme calc
_refine_ls_wR_factor_gt 0.1251
_refine_ls_wR_factor_ref 0.1383
_reflns_number_gt 3374
_reflns_number_total 4897
_reflns_threshold_expression >2sigma(I)
_cod_data_source_file b301677c.txt
_cod_data_source_block TNBPHEN
_cod_depositor_comments
;
The following automatic conversions were performed:

'_refine_ls_hydrogen_treatment' value 'constra' was replaced with the
value 'constr' as specified in the replacement file
'src/cod-tools/trunk/data/replacement-values/replacement_values.lst'.

Automatic conversion script
Id: cif_fix_values 5376 2017-05-30 11:51:03Z andrius 

The following automatic conversions were performed:

data name '_atom_site_symmetry_multiplicit' was replaced with
'_atom_site_symmetry_multiplicity' as specified in the replacement
file 'data/replacement-values/replacement_tags.lst'.

Automatic conversion script
Id: cif_correct_tags 9268 2022-04-12 08:56:07Z antanas 
;
_cod_database_code 7205042

loop_
_symmetry_equiv_pos_as_xyz
'x, y, z'
'-x, -y, -z'

loop_
_atom_site_label
_atom_site_type_symbol
_atom_site_fract_x
_atom_site_fract_y
_atom_site_fract_z
_atom_site_U_iso_or_equiv
_atom_site_adp_type
_atom_site_occupancy
_atom_site_symmetry_multiplicity
_atom_site_calc_flag
_atom_site_refinement_flags
_atom_site_disorder_assembly
_atom_site_disorder_group
C1 C 0.8734(3) 1.16889(19) 0.39056(13) 0.0280(4) Uani 1 1 d . . .
H1 H 0.9506 1.2032 0.3477 0.034 Uiso 1 1 calc R . .
C2 C 0.7235(3) 1.10379(18) 0.36993(11) 0.0224(4) Uani 1 1 d . . .
H2B H 0.6978 1.0943 0.3133 0.027 Uiso 1 1 calc R . .
C3 C 0.6049(2) 1.04980(16) 0.43532(10) 0.0173(4) Uani 1 1 d . . .
C4 C 0.3499(2) 0.93705(16) 0.47779(10) 0.0172(4) Uani 1 1 d . . .
C5 C 0.1923(3) 0.86564(18) 0.45889(12) 0.0236(4) Uani 1 1 d . . .
H5A H 0.1630 0.8543 0.4028 0.028 Uiso 1 1 calc R . .
C6 C 0.0856(3) 0.81442(18) 0.52356(13) 0.0273(4) Uani 1 1 d . . .
H6 H -0.0164 0.7675 0.5112 0.033 Uiso 1 1 calc R . .
N1 N 0.4551(2) 0.98783(14) 0.41367(9) 0.0186(3) Uani 1 1 d . . .
C7 C 0.2915(3) 0.35590(19) 0.35553(11) 0.0222(4) Uani 1 1 d . . .
H7A H 0.3383 0.3169 0.4070 0.027 Uiso 1 1 calc R . .
C8 C 0.2207(2) 0.49272(18) 0.34936(11) 0.0207(4) Uani 1 1 d . . .
H8A H 0.2178 0.5461 0.3966 0.025 Uiso 1 1 calc R . .
C9 C 0.1511(2) 0.55407(17) 0.27039(10) 0.0173(4) Uani 1 1 d . . .
C10 C 0.0195(2) 0.74235(17) 0.18867(10) 0.0168(4) Uani 1 1 d . . .
C11 C -0.0545(3) 0.88568(18) 0.17804(12) 0.0225(4) Uani 1 1 d . . .
H11A H -0.0531 0.9433 0.2231 0.027 Uiso 1 1 calc R . .
C12 C -0.1264(3) 0.93820(18) 0.10288(12) 0.0246(4) Uani 1 1 d . . .
H12A H -0.1741 1.0316 0.0969 0.030 Uiso 1 1 calc R . .
C13 C -0.1302(3) 0.85224(19) 0.03264(12) 0.0239(4) Uani 1 1 d . . .
H13A H -0.1821 0.8900 -0.0182 0.029 Uiso 1 1 calc R . .
C14 C -0.0586(3) 0.71537(18) 0.03913(11) 0.0219(4) Uani 1 1 d . . .
H14A H -0.0604 0.6607 -0.0073 0.026 Uiso 1 1 calc R . .
C15 C 0.0193(2) 0.65585(17) 0.11725(10) 0.0171(4) Uani 1 1 d . . .
C16 C 0.1532(2) 0.46886(17) 0.19862(10) 0.0162(3) Uani 1 1 d . . .
C17 C 0.2275(2) 0.32562(17) 0.20820(11) 0.0198(4) Uani 1 1 d . . .
H17A H 0.2296 0.2693 0.1624 0.024 Uiso 1 1 calc R . .
C18 C 0.2949(3) 0.27159(18) 0.28417(11) 0.0215(4) Uani 1 1 d . . .
H18A H 0.3440 0.1784 0.2897 0.026 Uiso 1 1 calc R . .
N2 N 0.0845(2) 0.69084(14) 0.26470(9) 0.0187(3) Uani 1 1 d . . .
N3 N 0.0859(2) 0.52050(14) 0.12306(9) 0.0182(3) Uani 1 1 d . . .
C19 C 0.6415(2) 0.61877(17) 0.30622(10) 0.0170(4) Uani 1 1 d . . .
C20 C 0.5607(2) 0.74412(17) 0.26865(10) 0.0164(3) Uani 1 1 d . . .
H20A H 0.5385 0.8244 0.2987 0.020 Uiso 1 1 calc R . .
C21 C 0.5151(2) 0.74292(16) 0.18424(10) 0.0164(3) Uani 1 1 d . . .
C22 C 0.5472(2) 0.62578(17) 0.13692(10) 0.0173(4) Uani 1 1 d . . .
H22A H 0.5149 0.6281 0.0801 0.021 Uiso 1 1 calc R . .
C23 C 0.6304(2) 0.50464(16) 0.17888(10) 0.0172(4) Uani 1 1 d . . .
C24 C 0.6769(2) 0.49761(17) 0.26317(10) 0.0177(4) Uani 1 1 d . . .
H24A H 0.7298 0.4149 0.2901 0.021 Uiso 1 1 calc R . .
N4 N 0.6923(2) 0.61304(15) 0.39622(9) 0.0243(4) Uani 1 1 d . . .
N5 N 0.4281(2) 0.87367(15) 0.14151(9) 0.0210(3) Uani 1 1 d . . .
N6 N 0.6716(2) 0.37783(15) 0.13078(9) 0.0231(3) Uani 1 1 d . . .
O1 O 0.7331(3) 0.49944(15) 0.43149(9) 0.0532(5) Uani 1 1 d . . .
O2 O 0.6924(2) 0.72288(14) 0.42998(8) 0.0378(4) Uani 1 1 d . . .
O3 O 0.4051(2) 0.97751(13) 0.18332(9) 0.0320(3) Uani 1 1 d . . .
O4 O 0.3844(2) 0.87009(13) 0.06746(8) 0.0302(3) Uani 1 1 d . . .
O5 O 0.6216(2) 0.38338(15) 0.05765(9) 0.0430(4) Uani 1 1 d . . .
O6 O 0.7553(2) 0.27474(13) 0.16770(8) 0.0310(3) Uani 1 1 d . . .

loop_
_atom_site_aniso_label
_atom_site_aniso_U_11
_atom_site_aniso_U_22
_atom_site_aniso_U_33
_atom_site_aniso_U_23
_atom_site_aniso_U_13
_atom_site_aniso_U_12
C1 0.0234(11) 0.0224(9) 0.0360(11) 0.0081(8) 0.0050(8) 0.0005(8)
C2 0.0239(10) 0.0220(9) 0.0194(8) 0.0030(7) 0.0029(7) 0.0030(7)
C3 0.0199(9) 0.0127(7) 0.0180(8) -0.0003(6) -0.0013(7) 0.0035(7)
C4 0.0189(9) 0.0124(7) 0.0191(8) -0.0018(6) -0.0017(7) 0.0029(7)
C5 0.0233(10) 0.0181(8) 0.0292(9) -0.0037(7) -0.0073(8) 0.0018(7)
C6 0.0192(10) 0.0192(9) 0.0436(11) 0.0015(8) -0.0036(8) -0.0029(7)
N1 0.0231(8) 0.0137(7) 0.0182(7) -0.0019(5) -0.0015(6) 0.0016(6)
C7 0.0201(10) 0.0283(9) 0.0176(8) 0.0060(7) -0.0020(7) -0.0033(8)
C8 0.0187(10) 0.0278(9) 0.0162(8) -0.0029(7) -0.0002(7) -0.0043(7)
C9 0.0138(9) 0.0203(8) 0.0181(8) -0.0008(6) 0.0013(7) -0.0034(7)
C10 0.0129(9) 0.0183(8) 0.0191(8) -0.0013(6) 0.0037(7) -0.0019(7)
C11 0.0206(10) 0.0180(8) 0.0286(9) -0.0031(7) 0.0041(7) -0.0015(7)
C12 0.0233(10) 0.0149(8) 0.0343(10) 0.0033(7) 0.0063(8) -0.0001(7)
C13 0.0215(10) 0.0240(9) 0.0241(9) 0.0074(7) 0.0008(8) 0.0007(7)
C14 0.0241(10) 0.0227(9) 0.0183(8) 0.0000(7) 0.0006(7) -0.0016(7)
C15 0.0159(9) 0.0177(8) 0.0176(8) -0.0008(6) 0.0021(7) -0.0017(7)
C16 0.0149(9) 0.0175(8) 0.0164(8) 0.0000(6) 0.0011(6) -0.0032(7)
C17 0.0196(9) 0.0183(8) 0.0213(8) -0.0017(6) -0.0008(7) -0.0008(7)
C18 0.0189(9) 0.0187(8) 0.0258(9) 0.0028(7) 0.0005(7) 0.0005(7)
N2 0.0164(8) 0.0201(7) 0.0198(7) -0.0023(6) 0.0025(6) -0.0023(6)
N3 0.0184(8) 0.0180(7) 0.0178(7) -0.0003(5) -0.0003(6) -0.0007(6)
C19 0.0182(9) 0.0201(8) 0.0127(8) -0.0010(6) -0.0006(6) -0.0022(7)
C20 0.0161(9) 0.0155(8) 0.0178(8) -0.0027(6) -0.0011(7) -0.0019(6)
C21 0.0153(9) 0.0162(8) 0.0175(8) 0.0010(6) -0.0001(7) -0.0017(7)
C22 0.0182(9) 0.0201(8) 0.0135(8) -0.0008(6) -0.0016(7) -0.0013(7)
C23 0.0190(9) 0.0161(8) 0.0167(8) -0.0042(6) 0.0014(7) -0.0021(7)
C24 0.0188(9) 0.0164(8) 0.0175(8) 0.0013(6) -0.0009(7) -0.0008(7)
N4 0.0315(9) 0.0227(8) 0.0170(7) -0.0021(6) -0.0058(6) 0.0051(7)
N5 0.0215(8) 0.0184(7) 0.0220(8) 0.0012(6) -0.0021(6) 0.0012(6)
N6 0.0286(9) 0.0196(7) 0.0208(7) -0.0049(6) -0.0017(6) 0.0011(6)
O1 0.1072(15) 0.0256(8) 0.0232(7) 0.0018(6) -0.0236(8) 0.0103(8)
O2 0.0572(10) 0.0284(7) 0.0261(7) -0.0107(6) -0.0177(7) 0.0098(7)
O3 0.0467(9) 0.0164(6) 0.0311(7) -0.0040(5) -0.0061(6) 0.0055(6)
O4 0.0395(9) 0.0276(7) 0.0215(7) 0.0036(5) -0.0109(6) 0.0049(6)
O5 0.0670(11) 0.0354(8) 0.0241(7) -0.0142(6) -0.0170(7) 0.0133(7)
O6 0.0441(9) 0.0173(6) 0.0297(7) -0.0039(5) -0.0032(6) 0.0061(6)

loop_
_atom_type_symbol
_atom_type_description
_atom_type_scat_dispersion_real
_atom_type_scat_dispersion_imag
_atom_type_scat_source
C C 0.0033 0.0016 'International Tables Vol C Tables 4.2.6.8 and 6.1.1.4'
H H 0.0000 0.0000 'International Tables Vol C Tables 4.2.6.8 and 6.1.1.4'
N N 0.0061 0.0033 'International Tables Vol C Tables 4.2.6.8 and 6.1.1.4'
O O 0.0106 0.0060 'International Tables Vol C Tables 4.2.6.8 and 6.1.1.4'

loop_
_geom_angle_atom_site_label_1
_geom_angle_atom_site_label_2
_geom_angle_atom_site_label_3
_geom_angle
_geom_angle_site_symmetry_1
_geom_angle_site_symmetry_3
_geom_angle_publ_flag
C2 C1 C6 121.03(18) . 2_676 ?
C1 C2 C3 119.96(17) . . ?
N1 C3 C2 119.11(15) . . ?
N1 C3 C4 121.97(16) . 2_676 ?
C2 C3 C4 118.92(16) . 2_676 ?
N1 C4 C5 119.33(15) . . ?
N1 C4 C3 121.40(16) . 2_676 ?
C5 C4 C3 119.26(16) . 2_676 ?
C6 C5 C4 119.43(17) . . ?
C5 C6 C1 121.36(18) . 2_676 ?
C3 N1 C4 116.63(14) . . ?
C8 C7 C18 120.95(16) . . ?
C7 C8 C9 119.96(16) . . ?
N2 C9 C8 119.37(15) . . ?
N2 C9 C16 121.55(15) . . ?
C8 C9 C16 119.08(15) . . ?
N2 C10 C11 119.69(15) . . ?
N2 C10 C15 121.66(15) . . ?
C11 C10 C15 118.64(15) . . ?
C12 C11 C10 120.51(17) . . ?
C11 C12 C13 120.94(16) . . ?
C14 C13 C12 120.80(17) . . ?
C13 C14 C15 120.06(16) . . ?
N3 C15 C14 119.32(15) . . ?
N3 C15 C10 121.64(15) . . ?
C14 C15 C10 119.02(15) . . ?
N3 C16 C17 119.33(15) . . ?
N3 C16 C9 121.66(15) . . ?
C17 C16 C9 119.01(15) . . ?
C18 C17 C16 120.10(16) . . ?
C17 C18 C7 120.89(16) . . ?
C10 N2 C9 116.53(14) . . ?
C15 N3 C16 116.95(14) . . ?
C24 C19 C20 123.24(15) . . ?
C24 C19 N4 117.78(14) . . ?
C20 C19 N4 118.98(14) . . ?
C21 C20 C19 116.36(15) . . ?
C20 C21 C22 123.64(15) . . ?
C20 C21 N5 118.39(14) . . ?
C22 C21 N5 117.97(14) . . ?
C21 C22 C23 116.54(15) . . ?
C24 C23 C22 123.01(15) . . ?
C24 C23 N6 118.34(15) . . ?
C22 C23 N6 118.65(14) . . ?
C23 C24 C19 117.20(15) . . ?
O1 N4 O2 124.50(15) . . ?
O1 N4 C19 117.87(15) . . ?
O2 N4 C19 117.63(14) . . ?
O4 N5 O3 125.01(15) . . ?
O4 N5 C21 117.58(14) . . ?
O3 N5 C21 117.41(14) . . ?
O5 N6 O6 124.80(15) . . ?
O5 N6 C23 117.78(14) . . ?
O6 N6 C23 117.42(14) . . ?

loop_
_geom_bond_atom_site_label_1
_geom_bond_atom_site_label_2
_geom_bond_distance
_geom_bond_site_symmetry_2
_geom_bond_publ_flag
C1 C2 1.355(3) . ?
C1 C6 1.417(3) 2_676 ?
C2 C3 1.429(2) . ?
C3 N1 1.342(2) . ?
C3 C4 1.434(2) 2_676 ?
C4 N1 1.346(2) . ?
C4 C5 1.429(3) . ?
C4 C3 1.434(2) 2_676 ?
C5 C6 1.360(3) . ?
C6 C1 1.417(3) 2_676 ?
C7 C8 1.362(2) . ?
C7 C18 1.427(2) . ?
C8 C9 1.427(2) . ?
C9 N2 1.354(2) . ?
C9 C16 1.438(2) . ?
C10 N2 1.346(2) . ?
C10 C11 1.430(2) . ?
C10 C15 1.443(2) . ?
C11 C12 1.354(3) . ?
C12 C13 1.427(3) . ?
C13 C14 1.364(2) . ?
C14 C15 1.429(2) . ?
C15 N3 1.341(2) . ?
C16 N3 1.346(2) . ?
C16 C17 1.428(2) . ?
C17 C18 1.358(2) . ?
C19 C24 1.385(2) . ?
C19 C20 1.391(2) . ?
C19 N4 1.472(2) . ?
C20 C21 1.381(2) . ?
C21 C22 1.388(2) . ?
C21 N5 1.479(2) . ?
C22 C23 1.393(2) . ?
C23 C24 1.376(2) . ?
C23 N6 1.477(2) . ?
N4 O1 1.215(2) . ?
N4 O2 1.219(2) . ?
N5 O4 1.2212(19) . ?
N5 O3 1.2278(19) . ?
N6 O5 1.2138(19) . ?
N6 O6 1.2273(19) . ?
